data_4079256
loop_
_publ_author_name
'Pellarin, Kyle R.'
'McCready, Matthew S.'
'Puddephatt, Richard J.'

_publ_section_title
;
 Oxidation of Dimethylplatinum(II) Complexes with a Dioxirane: The
 Viability of Oxoplatinum(IV) Intermediates
;
_journal_issue 17
_journal_name_full Organometallics
_journal_page_first 6388
_journal_paper_doi 10.1021/om300616x
_journal_volume 31
_journal_year 2012
_chemical_formula_moiety 'C12 H16 N2 O2 Pt, H2 O, 6(O)'
_chemical_formula_sum 'C12 H18 N2 O9 Pt'
_chemical_formula_weight 529.37
_chemical_name_systematic
; 
 ? 
;
_space_group_IT_number 14
_symmetry_cell_setting monoclinic
_symmetry_space_group_name_Hall '-P 2yn'
_symmetry_space_group_name_H-M 'P 1 21/n 1'
_atom_sites_solution_hydrogens geom
_atom_sites_solution_primary direct
_atom_sites_solution_secondary difmap
_audit_creation_method SHELXL-97
_cell_angle_alpha 90.00
_cell_angle_beta 95.533(8)
_cell_angle_gamma 90.00
_cell_formula_units_Z 8
_cell_length_a 7.271(3)
_cell_length_b 17.379(8)
_cell_length_c 30.265(13)
_cell_measurement_reflns_used 9007
_cell_measurement_temperature 150(2)
_cell_measurement_theta_max 27.91
_cell_measurement_theta_min 1.35
_cell_volume 3807(3)
_computing_cell_refinement 'Bruker SAINT'
_computing_data_collection 'Bruker APEX2'
_computing_data_reduction 'Bruker SAINT'
_computing_molecular_graphics 'Bruker SHELXTL'
_computing_publication_material 'Bruker SHELXTL'
_computing_structure_refinement 'SHELXL-97 (Sheldrick, 2008)'
_computing_structure_solution 'SHELXS-97 (Sheldrick, 2008)'
_diffrn_ambient_temperature 150(2)
_diffrn_measured_fraction_theta_full 0.988
_diffrn_measured_fraction_theta_max 0.988
_diffrn_measurement_device_type 'Bruker APEX-II CCD'
_diffrn_measurement_method '\f and \w scans'
_diffrn_radiation_monochromator graphite
_diffrn_radiation_source 'fine-focus sealed tube'
_diffrn_radiation_type MoK\a
_diffrn_radiation_wavelength 0.71073
_diffrn_reflns_av_R_equivalents 0.1067
_diffrn_reflns_av_sigmaI/netI 0.0648
_diffrn_reflns_limit_h_max 9
_diffrn_reflns_limit_h_min -9
_diffrn_reflns_limit_k_max 22
_diffrn_reflns_limit_k_min -17
_diffrn_reflns_limit_l_max 39
_diffrn_reflns_limit_l_min -39
_diffrn_reflns_number 70219
_diffrn_reflns_theta_full 27.91
_diffrn_reflns_theta_max 27.91
_diffrn_reflns_theta_min 1.35
_exptl_absorpt_coefficient_mu 7.415
_exptl_absorpt_correction_T_max 0.7558
_exptl_absorpt_correction_T_min 0.2145
_exptl_absorpt_correction_type multi-scan
_exptl_absorpt_process_details 'SADABS (Bruker, 2006)'
_exptl_crystal_colour colourless
_exptl_crystal_density_diffrn 1.847
_exptl_crystal_density_method 'not measured'
_exptl_crystal_description block
_exptl_crystal_F_000 2032
_exptl_crystal_size_max 0.30
_exptl_crystal_size_mid 0.06
_exptl_crystal_size_min 0.04
_refine_diff_density_max 1.284
_refine_diff_density_min -1.700
_refine_diff_density_rms 0.199
_refine_ls_extinction_method none
_refine_ls_goodness_of_fit_ref 1.024
_refine_ls_hydrogen_treatment mixed
_refine_ls_matrix_type full
_refine_ls_number_parameters 449
_refine_ls_number_reflns 9007
_refine_ls_number_restraints 0
_refine_ls_restrained_S_all 1.024
_refine_ls_R_factor_all 0.0647
_refine_ls_R_factor_gt 0.0429
_refine_ls_shift/su_max 0.001
_refine_ls_shift/su_mean 0.000
_refine_ls_structure_factor_coef Fsqd
_refine_ls_weighting_details 'calc w=1/[\s^2^(Fo^2^)+(0.0000P)^2^+34.0739P] where P=(Fo^2^+2Fc^2^)/3'
_refine_ls_weighting_scheme calc
_refine_ls_wR_factor_gt 0.0825
_refine_ls_wR_factor_ref 0.0896
_reflns_number_gt 7036
_reflns_number_total 9007
_reflns_threshold_expression >2sigma(I)
_cod_data_source_file om300616x_si_001.cif
_cod_data_source_block 2a.7H2O
_cod_original_sg_symbol_H-M P2(1)/n
_cod_database_code 4079256

loop_
_symmetry_equiv_pos_as_xyz
'x, y, z'
'-x+1/2, y+1/2, -z+1/2'
'-x, -y, -z'
'x-1/2, -y-1/2, z-1/2'

loop_
_atom_site_label
_atom_site_type_symbol
_atom_site_fract_x
_atom_site_fract_y
_atom_site_fract_z
_atom_site_U_iso_or_equiv
_atom_site_adp_type
_atom_site_occupancy
_atom_site_symmetry_multiplicity
_atom_site_calc_flag
_atom_site_refinement_flags
Pt1 Pt 0.78035(4) 0.319925(16) 0.027470(8) 0.01716(7) Uani 1 1 d .
Pt2 Pt 0.50640(3) 0.348255(16) -0.220518(8) 0.01628(7) Uani 1 1 d .
O4 O 0.7560(6) 0.3984(3) -0.20620(16) 0.0232(11) Uani 1 1 d .
H32 H 0.8305 0.3661 -0.1940 0.035 Uiso 1 1 calc R
O2 O 1.0259(7) 0.2636(3) 0.03621(16) 0.0228(11) Uani 1 1 d .
H30 H 1.0151 0.2201 0.0241 0.034 Uiso 1 1 calc R
O1 O 0.5375(6) 0.3768(3) 0.01919(15) 0.0223(11) Uani 1 1 d .
H29 H 0.4580 0.3491 0.0049 0.033 Uiso 1 1 calc R
O3 O 0.2559(6) 0.2977(3) -0.23427(16) 0.0233(11) Uani 1 1 d .
H31 H 0.2602 0.2523 -0.2247 0.035 Uiso 1 1 calc R
O5 O 0.2014(9) -0.0310(4) 0.0329(2) 0.0380(15) Uani 1 1 d .
O6 O 0.3584(10) -0.1087(4) 0.1051(2) 0.0371(15) Uani 1 1 d .
O7 O 0.4920(8) 0.0444(3) -0.18539(19) 0.0379(14) Uani 1 1 d .
O8 O 0.2068(8) 0.1474(4) -0.20831(18) 0.0346(13) Uani 1 1 d .
O9 O 0.2994(8) 0.1594(4) -0.07034(19) 0.0375(14) Uani 1 1 d .
O10 O 1.0927(8) 0.1194(3) 0.00541(18) 0.0327(13) Uani 1 1 d .
O11 O 0.5328(7) 0.5280(3) 0.06158(16) 0.0275(12) Uani 1 1 d .
O12 O 0.5148(8) 0.6701(3) -0.36720(17) 0.0308(13) Uani 1 1 d .
O13 O 0.7671(7) 0.4796(3) -0.11513(17) 0.0295(12) Uani 1 1 d .
O14 O 0.9829(7) 0.4011(3) -0.27515(17) 0.0309(13) Uani 1 1 d .
O15 O 0.8756(7) 0.5977(3) 0.09306(17) 0.0278(12) Uani 1 1 d .
O16 O 1.2519(7) 0.2960(3) -0.02796(16) 0.0261(12) Uani 1 1 d .
O17 O 1.0308(6) 0.3131(3) -0.16695(16) 0.0236(11) Uani 1 1 d .
O18 O 0.2968(7) 0.3603(3) 0.08513(16) 0.0274(12) Uani 1 1 d .
C13 C 0.6925(9) 0.1888(5) -0.2333(2) 0.0246(16) Uani 1 1 d .
H15 H 0.6786 0.1822 -0.2026 0.030 Uiso 1 1 calc R
C1 C 0.8737(10) 0.4114(4) 0.1155(2) 0.0231(15) Uani 1 1 d .
H1 H 0.9228 0.4483 0.0967 0.028 Uiso 1 1 calc R
C14 C 0.7721(11) 0.1296(5) -0.2560(3) 0.0330(19) Uani 1 1 d .
H16 H 0.8077 0.0827 -0.2415 0.040 Uiso 1 1 calc R
C2 C 0.8825(10) 0.4255(5) 0.1609(2) 0.0284(18) Uani 1 1 d .
H2 H 0.9396 0.4710 0.1730 0.034 Uiso 1 1 calc R
C3 C 0.8080(11) 0.3733(5) 0.1880(2) 0.033(2) Uani 1 1 d .
H3 H 0.8095 0.3827 0.2190 0.039 Uiso 1 1 calc R
C15 C 0.7979(10) 0.1412(5) -0.3003(3) 0.0340(19) Uani 1 1 d .
H17 H 0.8550 0.1026 -0.3165 0.041 Uiso 1 1 calc R
C16 C 0.7410(10) 0.2081(5) -0.3204(3) 0.0291(18) Uani 1 1 d .
H18 H 0.7587 0.2166 -0.3507 0.035 Uiso 1 1 calc R
C4 C 0.7310(11) 0.3070(5) 0.1695(2) 0.0295(18) Uani 1 1 d .
H4 H 0.6808 0.2698 0.1880 0.035 Uiso 1 1 calc R
C17 C 0.6565(9) 0.2645(4) -0.2964(2) 0.0177(14) Uani 1 1 d .
C5 C 0.7258(9) 0.2937(4) 0.1239(2) 0.0206(15) Uani 1 1 d .
C18 C 0.5826(9) 0.3374(4) -0.3165(2) 0.0208(15) Uani 1 1 d .
C6 C 0.6499(10) 0.2244(4) 0.1015(2) 0.0232(16) Uani 1 1 d .
C19 C 0.5883(10) 0.3550(5) -0.3611(2) 0.0277(17) Uani 1 1 d .
H19 H 0.6368 0.3186 -0.3803 0.033 Uiso 1 1 calc R
C7 C 0.5802(11) 0.1631(5) 0.1245(3) 0.035(2) Uani 1 1 d .
H5 H 0.5706 0.1669 0.1556 0.041 Uiso 1 1 calc R
C20 C 0.5246(12) 0.4244(6) -0.3777(3) 0.038(2) Uani 1 1 d .
H20 H 0.5321 0.4377 -0.4079 0.046 Uiso 1 1 calc R
C8 C 0.5253(12) 0.0968(5) 0.1017(3) 0.044(2) Uani 1 1 d .
H6 H 0.4802 0.0541 0.1170 0.053 Uiso 1 1 calc R
C21 C 0.4486(11) 0.4747(6) -0.3487(3) 0.036(2) Uani 1 1 d .
H21 H 0.4022 0.5233 -0.3590 0.043 Uiso 1 1 calc R
C9 C 0.5362(12) 0.0928(5) 0.0561(3) 0.042(2) Uani 1 1 d .
H7 H 0.4996 0.0476 0.0399 0.050 Uiso 1 1 calc R
C22 C 0.4408(10) 0.4540(5) -0.3053(2) 0.0260(16) Uani 1 1 d .
H22 H 0.3865 0.4886 -0.2860 0.031 Uiso 1 1 calc R
C10 C 0.6021(11) 0.1567(5) 0.0349(3) 0.0323(18) Uani 1 1 d .
H8 H 0.6091 0.1548 0.0037 0.039 Uiso 1 1 calc R
C23 C 0.5196(10) 0.3019(5) -0.1577(2) 0.0251(16) Uani 1 1 d .
H25 H 0.4667 0.3383 -0.1377 0.038 Uiso 1 1 calc R
H24 H 0.6488 0.2917 -0.1470 0.038 Uiso 1 1 calc R
H23 H 0.4494 0.2537 -0.1585 0.038 Uiso 1 1 calc R
C11 C 0.7511(11) 0.2853(5) -0.0374(2) 0.0270(17) Uani 1 1 d .
H11 H 0.8019 0.3248 -0.0559 0.040 Uiso 1 1 calc R
H10 H 0.6197 0.2778 -0.0471 0.040 Uiso 1 1 calc R
H9 H 0.8176 0.2368 -0.0404 0.040 Uiso 1 1 calc R
C24 C 0.3826(10) 0.4430(4) -0.1969(2) 0.0245(16) Uani 1 1 d .
H28 H 0.3698 0.4363 -0.1652 0.037 Uiso 1 1 calc R
H27 H 0.2602 0.4497 -0.2130 0.037 Uiso 1 1 calc R
H26 H 0.4584 0.4885 -0.2012 0.037 Uiso 1 1 calc R
C12 C 0.9057(10) 0.4167(4) 0.0071(2) 0.0213(15) Uani 1 1 d .
H14 H 0.8985 0.4175 -0.0254 0.032 Uiso 1 1 calc R
H13 H 1.0356 0.4169 0.0193 0.032 Uiso 1 1 calc R
H12 H 0.8434 0.4622 0.0177 0.032 Uiso 1 1 calc R
N1 N 0.7977(8) 0.3469(4) 0.09774(17) 0.0194(12) Uani 1 1 d .
N4 N 0.6357(8) 0.2537(3) -0.25262(19) 0.0195(13) Uani 1 1 d .
N3 N 0.5064(7) 0.3872(4) -0.28917(18) 0.0193(12) Uani 1 1 d .
N2 N 0.6559(8) 0.2207(4) 0.0569(2) 0.0232(13) Uani 1 1 d .
H34 H 0.446(11) -0.138(5) 0.102(2) 0.011(19) Uiso 1 1 d .
H36 H 0.118(10) -0.064(4) 0.020(2) 0.009(17) Uiso 1 1 d .
H35 H 0.170(18) 0.014(8) 0.026(4) 0.09(5) Uiso 1 1 d .
H33 H 0.27(4) -0.091(18) 0.096(8) 0.28(14) Uiso 1 1 d .

loop_
_atom_site_aniso_label
_atom_site_aniso_U_11
_atom_site_aniso_U_22
_atom_site_aniso_U_33
_atom_site_aniso_U_23
_atom_site_aniso_U_13
_atom_site_aniso_U_12
Pt1 0.01878(13) 0.01699(14) 0.01614(12) 0.00022(10) 0.00397(9) -0.00339(11)
Pt2 0.01597(12) 0.01653(14) 0.01663(12) -0.00137(10) 0.00305(9) 0.00087(10)
O4 0.018(2) 0.026(3) 0.025(3) -0.002(2) -0.0014(19) 0.001(2)
O2 0.025(3) 0.020(3) 0.023(2) -0.002(2) 0.007(2) 0.004(2)
O1 0.019(2) 0.026(3) 0.022(2) 0.001(2) 0.0019(19) -0.005(2)
O3 0.021(2) 0.022(3) 0.028(3) -0.003(2) 0.005(2) -0.005(2)
O5 0.042(4) 0.024(4) 0.045(4) 0.001(3) -0.012(3) -0.002(3)
O6 0.035(4) 0.042(4) 0.033(3) -0.002(3) -0.002(3) 0.001(3)
O7 0.047(4) 0.024(3) 0.042(3) -0.003(3) 0.003(3) 0.004(3)
O8 0.039(3) 0.034(4) 0.032(3) -0.004(3) 0.007(2) 0.003(3)
O9 0.037(3) 0.038(4) 0.037(3) -0.001(3) 0.003(2) 0.005(3)
O10 0.040(3) 0.018(3) 0.039(3) -0.002(2) 0.000(3) -0.002(3)
O11 0.025(3) 0.030(3) 0.028(3) 0.002(2) 0.005(2) 0.002(2)
O12 0.037(3) 0.026(3) 0.029(3) 0.000(2) 0.002(2) 0.000(2)
O13 0.028(3) 0.030(3) 0.031(3) -0.002(2) 0.002(2) -0.006(2)
O14 0.028(3) 0.036(4) 0.029(3) 0.008(2) 0.003(2) 0.004(2)
O15 0.031(3) 0.023(3) 0.029(3) 0.000(2) 0.006(2) -0.004(2)
O16 0.024(3) 0.029(3) 0.025(3) -0.005(2) 0.002(2) -0.006(2)
O17 0.019(2) 0.024(3) 0.028(3) -0.002(2) 0.005(2) 0.001(2)
O18 0.033(3) 0.025(3) 0.024(2) 0.001(2) 0.004(2) -0.001(2)
C13 0.020(4) 0.024(4) 0.029(4) -0.003(3) -0.001(3) 0.009(3)
C1 0.021(4) 0.022(4) 0.026(4) 0.001(3) 0.004(3) 0.005(3)
C14 0.028(4) 0.020(4) 0.049(5) 0.001(4) -0.005(4) 0.007(3)
C2 0.029(4) 0.037(5) 0.020(3) -0.009(3) 0.001(3) 0.006(3)
C3 0.033(4) 0.045(6) 0.020(4) -0.005(4) 0.001(3) 0.023(4)
C15 0.022(4) 0.026(5) 0.053(5) -0.012(4) 0.003(4) 0.007(3)
C16 0.021(4) 0.030(5) 0.038(4) -0.009(4) 0.013(3) -0.007(3)
C4 0.030(4) 0.035(5) 0.025(4) 0.009(3) 0.008(3) 0.011(4)
C17 0.017(3) 0.019(4) 0.017(3) -0.004(3) 0.001(3) -0.001(3)
C5 0.017(3) 0.025(4) 0.020(3) 0.010(3) 0.002(3) 0.005(3)
C18 0.020(3) 0.023(4) 0.020(3) 0.001(3) 0.006(3) -0.005(3)
C6 0.019(3) 0.021(4) 0.031(4) 0.006(3) 0.006(3) -0.003(3)
C19 0.030(4) 0.033(5) 0.022(3) -0.003(3) 0.008(3) -0.001(3)
C7 0.032(4) 0.031(5) 0.042(5) 0.018(4) 0.011(4) -0.001(4)
C20 0.044(5) 0.047(6) 0.026(4) 0.009(4) 0.016(4) -0.006(4)
C8 0.038(5) 0.025(5) 0.072(7) 0.020(5) 0.012(5) -0.005(4)
C21 0.035(5) 0.040(6) 0.032(4) 0.008(4) 0.004(3) -0.005(4)
C9 0.037(5) 0.020(5) 0.068(6) -0.001(4) 0.007(4) -0.006(4)
C22 0.027(4) 0.021(4) 0.029(4) 0.000(3) -0.001(3) 0.001(3)
C10 0.028(4) 0.020(4) 0.049(5) -0.002(4) 0.005(4) -0.005(3)
C23 0.026(4) 0.031(5) 0.018(3) -0.002(3) -0.004(3) -0.005(3)
C11 0.041(4) 0.025(4) 0.016(3) -0.004(3) 0.008(3) -0.004(3)
C24 0.030(4) 0.018(4) 0.027(4) -0.002(3) 0.010(3) 0.004(3)
C12 0.026(4) 0.019(4) 0.020(3) 0.002(3) 0.007(3) -0.003(3)
N1 0.019(3) 0.022(3) 0.018(3) 0.005(2) 0.006(2) 0.000(3)
N4 0.020(3) 0.013(3) 0.026(3) -0.002(2) 0.001(2) 0.001(2)
N3 0.016(3) 0.023(3) 0.020(3) 0.000(2) 0.005(2) -0.006(2)
N2 0.019(3) 0.018(4) 0.032(3) 0.005(3) 0.004(2) -0.006(2)

loop_
_atom_type_symbol
_atom_type_description
_atom_type_scat_dispersion_real
_atom_type_scat_dispersion_imag
_atom_type_scat_source
C C 0.0033 0.0016 'International Tables Vol C Tables 4.2.6.8 and 6.1.1.4'
H H 0.0000 0.0000 'International Tables Vol C Tables 4.2.6.8 and 6.1.1.4'
N N 0.0061 0.0033 'International Tables Vol C Tables 4.2.6.8 and 6.1.1.4'
O O 0.0106 0.0060 'International Tables Vol C Tables 4.2.6.8 and 6.1.1.4'
Pt Pt -1.7033 8.3905 'International Tables Vol C Tables 4.2.6.8 and 6.1.1.4'

loop_
_geom_angle_atom_site_label_1
_geom_angle_atom_site_label_2
_geom_angle_atom_site_label_3
_geom_angle
O1 Pt1 O2 179.4(2)
O1 Pt1 C12 88.3(3)
O2 Pt1 C12 91.4(3)
O1 Pt1 C11 90.9(3)
O2 Pt1 C11 89.6(3)
C12 Pt1 C11 87.7(3)
O1 Pt1 N1 89.0(2)
O2 Pt1 N1 90.5(2)
C12 Pt1 N1 97.6(3)
C11 Pt1 N1 174.6(3)
O1 Pt1 N2 92.6(2)
O2 Pt1 N2 87.7(2)
C12 Pt1 N2 173.5(3)
C11 Pt1 N2 98.7(3)
N1 Pt1 N2 76.0(2)
O4 Pt2 O3 179.5(2)
O4 Pt2 C24 89.7(3)
O3 Pt2 C24 90.2(3)
O4 Pt2 C23 90.6(2)
O3 Pt2 C23 88.9(2)
C24 Pt2 C23 88.6(3)
O4 Pt2 N4 90.2(2)
O3 Pt2 N4 90.0(2)
C24 Pt2 N4 173.7(3)
C23 Pt2 N4 97.7(3)
O4 Pt2 N3 89.3(2)
O3 Pt2 N3 91.2(2)
C24 Pt2 N3 97.1(3)
C23 Pt2 N3 174.3(3)
N4 Pt2 N3 76.7(2)
Pt2 O4 H32 109.5
Pt1 O2 H30 109.5
Pt1 O1 H29 109.5
Pt2 O3 H31 109.5
H36 O5 H35 110(10)
H34 O6 H33 150(10)
N4 C13 C14 122.6(7)
N4 C13 H15 118.7
C14 C13 H15 118.7
N1 C1 C2 121.4(7)
N1 C1 H1 119.3
C2 C1 H1 119.3
C15 C14 C13 118.1(8)
C15 C14 H16 120.9
C13 C14 H16 120.9
C3 C2 C1 119.5(8)
C3 C2 H2 120.3
C1 C2 H2 120.3
C2 C3 C4 118.7(7)
C2 C3 H3 120.7
C4 C3 H3 120.7
C16 C15 C14 119.6(8)
C16 C15 H17 120.2
C14 C15 H17 120.2
C15 C16 C17 119.8(8)
C15 C16 H18 120.1
C17 C16 H18 120.1
C3 C4 C5 120.8(8)
C3 C4 H4 119.6
C5 C4 H4 119.6
N4 C17 C16 120.3(7)
N4 C17 C18 116.6(6)
C16 C17 C18 123.0(6)
N1 C5 C4 119.3(7)
N1 C5 C6 116.0(6)
C4 C5 C6 124.6(7)
N3 C18 C19 120.4(7)
N3 C18 C17 116.6(6)
C19 C18 C17 123.0(7)
N2 C6 C7 120.6(7)
N2 C6 C5 117.0(6)
C7 C6 C5 122.3(7)
C20 C19 C18 120.7(7)
C20 C19 H19 119.6
C18 C19 H19 119.6
C8 C7 C6 119.1(8)
C8 C7 H5 120.4
C6 C7 H5 120.4
C19 C20 C21 117.6(7)
C19 C20 H20 121.2
C21 C20 H20 121.2
C7 C8 C9 119.8(8)
C7 C8 H6 120.1
C9 C8 H6 120.1
C22 C21 C20 119.7(8)
C22 C21 H21 120.2
C20 C21 H21 120.2
C10 C9 C8 118.2(9)
C10 C9 H7 120.9
C8 C9 H7 120.9
N3 C22 C21 122.4(8)
N3 C22 H22 118.8
C21 C22 H22 118.8
N2 C10 C9 122.1(8)
N2 C10 H8 118.9
C9 C10 H8 118.9
Pt2 C23 H25 109.5
Pt2 C23 H24 109.5
H25 C23 H24 109.5
Pt2 C23 H23 109.5
H25 C23 H23 109.5
H24 C23 H23 109.5
Pt1 C11 H11 109.5
Pt1 C11 H10 109.5
H11 C11 H10 109.5
Pt1 C11 H9 109.5
H11 C11 H9 109.5
H10 C11 H9 109.5
Pt2 C24 H28 109.5
Pt2 C24 H27 109.5
H28 C24 H27 109.5
Pt2 C24 H26 109.5
H28 C24 H26 109.5
H27 C24 H26 109.5
Pt1 C12 H14 109.5
Pt1 C12 H13 109.5
H14 C12 H13 109.5
Pt1 C12 H12 109.5
H14 C12 H12 109.5
H13 C12 H12 109.5
C1 N1 C5 120.3(6)
C1 N1 Pt1 123.9(5)
C5 N1 Pt1 115.9(5)
C13 N4 C17 119.4(6)
C13 N4 Pt2 125.4(5)
C17 N4 Pt2 115.2(5)
C22 N3 C18 119.2(6)
C22 N3 Pt2 125.9(5)
C18 N3 Pt2 114.9(5)
C10 N2 C6 120.0(7)
C10 N2 Pt1 124.6(5)
C6 N2 Pt1 115.1(5)

loop_
_geom_bond_atom_site_label_1
_geom_bond_atom_site_label_2
_geom_bond_distance
Pt1 O1 2.019(5)
Pt1 O2 2.031(5)
Pt1 C12 2.036(7)
Pt1 C11 2.045(7)
Pt1 N1 2.170(5)
Pt1 N2 2.178(6)
Pt2 O4 2.022(5)
Pt2 O3 2.029(5)
Pt2 C24 2.038(7)
Pt2 C23 2.058(7)
Pt2 N4 2.169(6)
Pt2 N3 2.185(6)
O4 H32 0.8400
O2 H30 0.8400
O1 H29 0.8400
O3 H31 0.8400
O5 H36 0.90(8)
O5 H35 0.84(14)
O6 H34 0.83(8)
O6 H33 0.7(3)
C13 N4 1.318(9)
C13 C14 1.394(11)
C13 H15 0.9500
C1 N1 1.339(10)
C1 C2 1.392(10)
C1 H1 0.9500
C14 C15 1.386(12)
C14 H16 0.9500
C2 C3 1.368(12)
C2 H2 0.9500
C3 C4 1.377(12)
C3 H3 0.9500
C15 C16 1.359(12)
C15 H17 0.9500
C16 C17 1.397(10)
C16 H18 0.9500
C4 C5 1.395(10)
C4 H4 0.9500
C17 N4 1.361(9)
C17 C18 1.483(10)
C5 N1 1.356(9)
C5 C6 1.464(11)
C18 N3 1.354(9)
C18 C19 1.386(10)
C6 N2 1.355(9)
C6 C7 1.395(10)
C19 C20 1.371(12)
C19 H19 0.9500
C7 C8 1.383(13)
C7 H5 0.9500
C20 C21 1.389(12)
C20 H20 0.9500
C8 C9 1.391(13)
C8 H6 0.9500
C21 C22 1.370(11)
C21 H21 0.9500
C9 C10 1.391(12)
C9 H7 0.9500
C22 N3 1.329(10)
C22 H22 0.9500
C10 N2 1.336(10)
C10 H8 0.9500
C23 H25 0.9800
C23 H24 0.9800
C23 H23 0.9800
C11 H11 0.9800
C11 H10 0.9800
C11 H9 0.9800
C24 H28 0.9800
C24 H27 0.9800
C24 H26 0.9800
C12 H14 0.9800
C12 H13 0.9800
C12 H12 0.9800

loop_
_geom_hbond_atom_site_label_D
_geom_hbond_atom_site_label_H
_geom_hbond_atom_site_label_A
_geom_hbond_distance_DH
_geom_hbond_distance_HA
_geom_hbond_distance_DA
_geom_hbond_angle_DHA
_geom_hbond_site_symmetry_A
O1 H29 O16 0.84 1.95 2.784(7) 172.6 1_455
O2 H30 O10 0.84 1.94 2.733(8) 157.1 .
O3 H31 O8 0.84 1.94 2.760(8) 165.9 .
O4 H32 O17 0.84 1.85 2.673(7) 167.2 .

loop_
_geom_torsion_atom_site_label_1
_geom_torsion_atom_site_label_2
_geom_torsion_atom_site_label_3
_geom_torsion_atom_site_label_4
_geom_torsion
N4 C13 C14 C15 2.4(12)
N1 C1 C2 C3 -1.5(11)
C1 C2 C3 C4 1.8(11)
C13 C14 C15 C16 -1.8(12)
C14 C15 C16 C17 -0.3(12)
C2 C3 C4 C5 -1.1(11)
C15 C16 C17 N4 2.0(11)
C15 C16 C17 C18 -177.0(7)
C3 C4 C5 N1 0.0(11)
C3 C4 C5 C6 178.8(7)
N4 C17 C18 N3 1.9(9)
C16 C17 C18 N3 -179.2(6)
N4 C17 C18 C19 -177.7(7)
C16 C17 C18 C19 1.2(11)
N1 C5 C6 N2 -1.1(9)
C4 C5 C6 N2 -180.0(7)
N1 C5 C6 C7 176.6(7)
C4 C5 C6 C7 -2.3(11)
N3 C18 C19 C20 2.9(11)
C17 C18 C19 C20 -177.5(7)
N2 C6 C7 C8 3.1(12)
C5 C6 C7 C8 -174.5(7)
C18 C19 C20 C21 -2.3(12)
C6 C7 C8 C9 -1.5(13)
C19 C20 C21 C22 0.4(13)
C7 C8 C9 C10 -0.3(13)
C20 C21 C22 N3 1.1(12)
C8 C9 C10 N2 0.6(13)
C2 C1 N1 C5 0.4(10)
C2 C1 N1 Pt1 -179.5(5)
C4 C5 N1 C1 0.4(10)
C6 C5 N1 C1 -178.6(6)
C4 C5 N1 Pt1 -179.7(5)
C6 C5 N1 Pt1 1.3(8)
O1 Pt1 N1 C1 -88.1(6)
O2 Pt1 N1 C1 91.5(6)
C12 Pt1 N1 C1 0.0(6)
C11 Pt1 N1 C1 -178(3)
N2 Pt1 N1 C1 179.0(6)
O1 Pt1 N1 C5 92.1(5)
O2 Pt1 N1 C5 -88.3(5)
C12 Pt1 N1 C5 -179.8(5)
C11 Pt1 N1 C5 3(3)
N2 Pt1 N1 C5 -0.9(5)
C14 C13 N4 C17 -0.7(11)
C14 C13 N4 Pt2 178.9(6)
C16 C17 N4 C13 -1.5(10)
C18 C17 N4 C13 177.5(6)
C16 C17 N4 Pt2 178.8(5)
C18 C17 N4 Pt2 -2.2(8)
O4 Pt2 N4 C13 92.5(6)
O3 Pt2 N4 C13 -87.0(6)
C24 Pt2 N4 C13 -179(2)
C23 Pt2 N4 C13 1.9(6)
N3 Pt2 N4 C13 -178.3(6)
O4 Pt2 N4 C17 -87.9(5)
O3 Pt2 N4 C17 92.7(5)
C24 Pt2 N4 C17 1(3)
C23 Pt2 N4 C17 -178.5(5)
N3 Pt2 N4 C17 1.4(5)
C21 C22 N3 C18 -0.5(11)
C21 C22 N3 Pt2 178.9(6)
C19 C18 N3 C22 -1.5(10)
C17 C18 N3 C22 178.9(6)
C19 C18 N3 Pt2 179.0(5)
C17 C18 N3 Pt2 -0.6(7)
O4 Pt2 N3 C22 -89.5(6)
O3 Pt2 N3 C22 90.5(6)
C24 Pt2 N3 C22 0.1(6)
C23 Pt2 N3 C22 -178(2)
N4 Pt2 N3 C22 -179.8(6)
O4 Pt2 N3 C18 90.0(5)
O3 Pt2 N3 C18 -90.0(5)
C24 Pt2 N3 C18 179.6(5)
C23 Pt2 N3 C18 1(3)
N4 Pt2 N3 C18 -0.4(5)
C9 C10 N2 C6 1.0(12)
C9 C10 N2 Pt1 175.0(6)
C7 C6 N2 C10 -2.9(11)
C5 C6 N2 C10 174.9(7)
C7 C6 N2 Pt1 -177.4(6)
C5 C6 N2 Pt1 0.3(8)
O1 Pt1 N2 C10 97.7(6)
O2 Pt1 N2 C10 -82.9(6)
C12 Pt1 N2 C10 -165(2)
C11 Pt1 N2 C10 6.3(7)
N1 Pt1 N2 C10 -174.0(7)
O1 Pt1 N2 C6 -88.1(5)
O2 Pt1 N2 C6 91.4(5)
C12 Pt1 N2 C6 10(3)
C11 Pt1 N2 C6 -179.4(5)
N1 Pt1 N2 C6 0.3(5)
